data_2001896
loop_
_publ_author_name
'Feneau-Dupont, J.'
'Declercq, J.-P.'
'Vanwetswinkel, S.'
'Genicot, C.'

_publ_section_title 8-(<i>N</i>-Methyl-<i>N</i>-tosylamino)bicyclo[4.2.0]octane-7-spiro-2'-oxacyclopropane
_journal_issue 3
_journal_name_full 'Acta Crystallographica Section C'
_journal_page_first 561
_journal_page_last 562
_journal_paper_doi 10.1107/S0108270192008175
_journal_volume 49
_journal_year 1993
_chemical_formula_sum 'C17 H23 N O3 S'
_chemical_formula_weight 321.4
_symmetry_cell_setting monoclinic
_symmetry_space_group_name_Hall '-P 2ybc'
_symmetry_space_group_name_H-M 'P 1 21/c 1'
_cell_angle_alpha 90
_cell_angle_beta 91.81(3)
_cell_angle_gamma 90
_cell_formula_units_Z 4
_cell_length_a 8.724(3)
_cell_length_b 12.009(3)
_cell_length_c 15.780(4)
_cell_volume 1652.4(8)
_diffrn_radiation_type Mo
_diffrn_radiation_wavelength 0.71069
_exptl_absorpt_coefficient_mu 0.208
_exptl_crystal_density_diffrn 1.29
_exptl_crystal_F_000 688
_cod_data_source_file ha1011.cif
_cod_data_source_block ha1011_structure_1_of_1
_cod_original_cell_volume 1652.4(9)
_cod_original_formula_sum 'C17 H23 N1 O3 S1'
_cod_database_code 2001896

loop_
_atom_site_label
_atom_site_fract_x
_atom_site_fract_y
_atom_site_fract_z
_atom_site_U_iso_or_equiv
C1 1.3867(6) .9545(4) .8395(4) .042(2)
C2 1.4540(6) .9233(5) .7547(4) .053(2)
C3 1.4517(7) .7987(5) .7374(4) .068(3)
C4 1.5252(8) .7355(6) .8129(5) .082(3)
C5 1.4263(8) .7505(6) .8910(4) .073(3)
C6 1.4151(6) .8747(5) .9176(4) .057(2)
C7 1.2551(6) .9066(5) .9448(4) .050(2)
C8 1.2131(6) .9393(4) .8531(3) .038(2)
N9 1.1006(5) 1.0298(4) .8392(3) .044(2)
C10 1.1506(7) 1.1449(5) .8573(4) .063(3)
S11 .9668(2) 1.01290(10) .76450(10) .0490(10)
O12 .9126(4) .9003(4) .7718(3) .061(2)
O13 .8628(4) 1.1046(4) .7718(3) .069(2)
C14 1.0574(5) 1.0266(5) .6658(3) .041(2)
C15 1.1127(6) .9322(5) .6261(4) .047(2)
C16 1.1927(7) .9441(5) .5527(4) .053(2)
C17 1.2175(6) 1.0476(6) .5166(4) .053(2)
C18 1.1573(7) 1.1414(6) .5567(4) .060(3)
C19 1.0774(7) 1.1306(5) .6311(4) .052(2)
C20 1.3062(7) 1.0596(6) .4361(4) .071(3)
O21 1.1598(5) .8441(4) .9986(3) .075(2)
C22 1.2084(8) .9555(6) 1.0243(4) .070(3)
H1 1.4374(6) 1.0364(4) .8368(4) ?
H2A 1.5714(6) .9517(5) .7545(4) ?
H2B 1.3883(6) .9647(5) .7048(4) ?
H3A 1.3345(7) .7715(5) .7277(4) ?
H3B 1.5151(7) .7816(5) .6812(4) ?
H4A 1.6387(8) .7680(6) .8265(5) ?
H4B 1.5329(8) .6480(6) .7976(5) ?
H5A 1.3124(8) .7195(6) .8763(4) ?
H5B 1.4767(8) .7034(6) .9432(4) ?
H6 1.5148(6) .8819(5) .9596(4) ?
H8 1.1469(6) .8873(4) .8096(3) ?
H10A 1.0564(7) 1.2013(5) .8442(4) ?
H10B 1.2451(7) 1.1658(5) .8177(4) ?
H10C 1.1868(7) 1.1517(5) .9231(4) ?
H15 1.0933(6) .8506(5) .6524(4) ?
H16 1.2376(7) .8708(5) .5226(4) ?
H18 1.1733(7) 1.2230(6) .5295(4) ?
H19 1.0314(7) 1.2033(5) .6615(4) ?
H20A 1.3121(7) 1.1465(6) .4188(4) ?
H20B 1.2490(7) 1.0135(6) .3856(4) ?
H20C 1.4209(7) 1.0274(6) .4466(4) ?
H22A 1.2908(8) .9665(6) 1.0761(4) ?
H22B 1.1267(8) 1.0232(6) 1.0241(4) ?

loop_
_geom_angle_atom_site_label_1
_geom_angle_atom_site_label_2
_geom_angle_atom_site_label_3
_geom_angle
C6 C1 C2 118.9(5)
C8 C1 C6 87.2(4)
C4 C3 C2 110.1(6)
C6 C5 C4 111.8(5)
C7 C6 C1 86.8(4)
C8 C7 C6 89.6(4)
O21 C7 C8 124.9(5)
C22 C7 C8 130.2(5)
C7 C8 C1 87.4(4)
N9 C8 C7 117.8(4)
S11 N9 C8 117.9(3)
O12 S11 N9 106.6(2)
O13 S11 O12 120.4(3)
C14 S11 O12 108.3(3)
C15 C14 S11 119.4(5)
C19 C14 C15 120.7(5)
C17 C16 C15 121.9(6)
C20 C17 C16 121.4(6)
C19 C18 C17 120.8(6)
C22 O21 C7 60.7(4)
C8 C1 C2 119.9(5)
C3 C2 C1 113.3(5)
C5 C4 C3 109.5(5)
C5 C6 C1 112.5(5)
C7 C6 C5 112.6(5)
O21 C7 C6 126.5(5)
C22 C7 C6 129.0(6)
C22 C7 O21 60.9(4)
N9 C8 C1 122.8(4)
C10 N9 C8 118.1(4)
S11 N9 C10 116.9(4)
O13 S11 N9 106.5(2)
C14 S11 N9 107.0(2)
C14 S11 O13 107.5(3)
C19 C14 S11 119.9(4)
C16 C15 C14 119.1(6)
C18 C17 C16 117.9(6)
C20 C17 C18 120.7(6)
C18 C19 C14 119.6(5)
O21 C22 C7 58.4(4)

loop_
_geom_bond_atom_site_label_1
_geom_bond_atom_site_label_2
_geom_bond_distance
C2 C1 1.525(8)
C8 C1 1.548(6)
C4 C3 1.537(8)
C6 C5 1.554(8)
C8 C7 1.533(7)
C22 C7 1.455(8)
C10 N9 1.474(7)
C19 C14 1.378(7)
C17 C16 1.388(8)
C17 C18 1.402(8)
C20 C17 1.515(8)
C22 O21 1.457(8)
C6 C1 1.574(7)
C3 C2 1.521(8)
C5 C4 1.537(8)
C7 C6 1.522(7)
O21 C7 1.421(6)
N9 C8 1.476(6)
S11 N9 1.646(4)
O12 S11 1.438(4)
O13 S11 1.434(4)
C14 S11 1.776(5)
C15 C14 1.389(7)
C16 C15 1.378(8)
C19 C18 1.391(8)
